data_2236316
loop_
_publ_author_name
'Moazeni, Amin'
'Bender, Christopher O.'
'Boer\'e, Ren\'e T.'

_publ_section_title
;
 Dimethyl
 7-methoxytetracyclo[6.4.0.0^2,4^.0^3,7^]dodeca-1(12),5,8,10-tetraene-3,4-dicarboxylate
;
_journal_coeditor_code HG5246
_journal_issue 10
_journal_name_full 'Acta Crystallographica Section E'
_journal_page_first o2837
_journal_paper_doi 10.1107/S1600536812037233
_journal_volume 68
_journal_year 2012
_chemical_formula_iupac 'C17 H16 O5'
_chemical_formula_moiety 'C17 H16 O5'
_chemical_formula_sum 'C17 H16 O5'
_chemical_formula_weight 300.30
_chemical_name_systematic
'Dimethyl 7-methoxytetracyclo[6.4.0.0^2,4^.0^3,7^]dodeca-1(12),5,8,10-tetraene-3,4-dicarboxylate'
_space_group_IT_number 15
_symmetry_cell_setting monoclinic
_symmetry_space_group_name_Hall '-C 2yc'
_symmetry_space_group_name_H-M 'C 1 2/c 1'
_atom_sites_solution_hydrogens geom
_atom_sites_solution_primary direct
_atom_sites_solution_secondary difmap
_audit_creation_method SHELXL-97
_cell_angle_alpha 90.00
_cell_angle_beta 90.0280(10)
_cell_angle_gamma 90.00
_cell_formula_units_Z 8
_cell_length_a 23.892(2)
_cell_length_b 7.9999(8)
_cell_length_c 15.4182(15)
_cell_measurement_reflns_used 9907
_cell_measurement_temperature 173(2)
_cell_measurement_theta_max 28.75
_cell_measurement_theta_min 2.64
_cell_volume 2946.9(5)
_computing_cell_refinement 'SAINT-Plus (Bruker, 2008)'
_computing_data_collection 'APEX2 (Bruker, 2008)'
_computing_data_reduction 'SAINT-Plus (Bruker, 2008)'
_computing_molecular_graphics 'Mercury (Macrae <i>et al.</i>, 2008)'
_computing_publication_material 'publCIF (Westrip, 2010)'
_computing_structure_refinement 'SHELXTL (Sheldrick, 2008)'
_computing_structure_solution 'SHELXS97 (Sheldrick, 2008)'
_diffrn_ambient_temperature 173(2)
_diffrn_detector_area_resol_mean 66.06
_diffrn_measured_fraction_theta_full 1.000
_diffrn_measured_fraction_theta_max 1.000
_diffrn_measurement_device_type 'Bruker APEXII CCD'
_diffrn_measurement_method '\f and \w scans'
_diffrn_radiation_monochromator graphite
_diffrn_radiation_type MoK\a
_diffrn_radiation_wavelength 0.71073
_diffrn_reflns_av_R_equivalents 0.0288
_diffrn_reflns_av_sigmaI/netI 0.0167
_diffrn_reflns_limit_h_max 29
_diffrn_reflns_limit_h_min -29
_diffrn_reflns_limit_k_max 9
_diffrn_reflns_limit_k_min -9
_diffrn_reflns_limit_l_max 19
_diffrn_reflns_limit_l_min -19
_diffrn_reflns_number 19005
_diffrn_reflns_theta_full 26.37
_diffrn_reflns_theta_max 26.37
_diffrn_reflns_theta_min 1.70
_exptl_absorpt_coefficient_mu 0.100
_exptl_absorpt_correction_T_max 0.7458
_exptl_absorpt_correction_T_min 0.6716
_exptl_absorpt_correction_type multi-scan
_exptl_absorpt_process_details '(SADABS; Bruker, 2008)'
_exptl_crystal_colour colourless
_exptl_crystal_density_diffrn 1.354
_exptl_crystal_description Block
_exptl_crystal_F_000 1264
_exptl_crystal_size_max 0.37
_exptl_crystal_size_mid 0.33
_exptl_crystal_size_min 0.28
_refine_diff_density_max 0.305
_refine_diff_density_min -0.212
_refine_ls_goodness_of_fit_ref 1.069
_refine_ls_hydrogen_treatment constr
_refine_ls_matrix_type full
_refine_ls_number_parameters 202
_refine_ls_number_reflns 3005
_refine_ls_number_restraints 0
_refine_ls_restrained_S_all 1.069
_refine_ls_R_factor_all 0.0390
_refine_ls_R_factor_gt 0.0339
_refine_ls_shift/su_max 0.001
_refine_ls_shift/su_mean 0.000
_refine_ls_structure_factor_coef Fsqd
_refine_ls_weighting_details 'calc w=1/[\s^2^(Fo^2^)+(0.0508P)^2^+1.4670P] where P=(Fo^2^+2Fc^2^)/3'
_refine_ls_weighting_scheme calc
_refine_ls_wR_factor_gt 0.0908
_refine_ls_wR_factor_ref 0.0941
_reflns_number_gt 2607
_reflns_number_total 3005
_reflns_threshold_expression I>2sigma(I)
_cod_data_source_file hg5246.cif
_cod_data_source_block I
_cod_original_sg_symbol_H-M 'C 2/c'
_cod_database_code 2236316
_cod_database_fobs_code 2236316

loop_
_symmetry_equiv_pos_as_xyz
'x, y, z'
'-x, y, -z+1/2'
'x+1/2, y+1/2, z'
'-x+1/2, y+1/2, -z+1/2'
'-x, -y, -z'
'x, -y, z-1/2'
'-x+1/2, -y+1/2, -z'
'x+1/2, -y+1/2, z-1/2'

loop_
_atom_site_type_symbol
_atom_site_label
_atom_site_fract_x
_atom_site_fract_y
_atom_site_fract_z
_atom_site_U_iso_or_equiv
_atom_site_adp_type
_atom_site_calc_flag
_atom_site_refinement_flags
_atom_site_occupancy
_atom_site_symmetry_multiplicity
C C3 0.38022(5) 0.25083(15) 0.81435(7) 0.0222(3) Uani d . 1 1
C C6 0.42265(5) 0.09543(15) 0.64775(7) 0.0226(3) Uani d . 1 1
H H6 0.4317 -0.0146 0.6294 0.027 Uiso calc R 1 1
C C7 0.45963(5) 0.21768(15) 0.65739(7) 0.0225(2) Uani d . 1 1
H H7 0.4990 0.2036 0.6525 0.027 Uiso calc R 1 1
C C2 0.38959(5) 0.39617(14) 0.75702(7) 0.0216(2) Uani d . 1 1
H H2 0.3809 0.5104 0.7796 0.026 Uiso calc R 1 1
C C17 0.26658(5) 0.11991(17) 0.64184(9) 0.0315(3) Uani d . 1 1
H H17A 0.2585 0.0638 0.6970 0.047 Uiso calc R 1 1
H H17B 0.2406 0.0796 0.5973 0.047 Uiso calc R 1 1
H H17C 0.2620 0.2409 0.6489 0.047 Uiso calc R 1 1
C C4 0.36095(5) 0.11440(14) 0.76658(7) 0.0217(2) Uani d . 1 1
C C12 0.34945(5) -0.03788(16) 0.80631(8) 0.0285(3) Uani d . 1 1
H H12 0.3377 -0.1319 0.7733 0.034 Uiso calc R 1 1
C C16 0.27099(6) 0.67723(17) 0.60114(10) 0.0359(3) Uani d . 1 1
H H16A 0.2966 0.7588 0.5752 0.054 Uiso calc R 1 1
H H16B 0.2436 0.7356 0.6374 0.054 Uiso calc R 1 1
H H16C 0.2515 0.6162 0.5551 0.054 Uiso calc R 1 1
C C8 0.43190(5) 0.37858(15) 0.67664(7) 0.0219(3) Uani d . 1 1
C C15 0.33539(5) 0.45632(14) 0.60978(7) 0.0226(3) Uani d . 1 1
C C13 0.45429(5) 0.54272(15) 0.64747(8) 0.0264(3) Uani d . 1 1
C C11 0.35563(5) -0.04820(18) 0.89585(9) 0.0339(3) Uani d . 1 1
H H11 0.3468 -0.1496 0.9248 0.041 Uiso calc R 1 1
C C1 0.36939(5) 0.34981(14) 0.66910(7) 0.0198(2) Uani d . 1 1
C C9 0.38762(5) 0.23822(17) 0.90355(8) 0.0283(3) Uani d . 1 1
H H9 0.4012 0.3302 0.9363 0.034 Uiso calc R 1 1
C C5 0.36397(5) 0.15424(14) 0.66990(7) 0.0204(2) Uani d . 1 1
C C10 0.37463(5) 0.08795(19) 0.94345(8) 0.0339(3) Uani d . 1 1
H H10 0.3788 0.0778 1.0045 0.041 Uiso calc R 1 1
C C14 0.53073(7) 0.6835(2) 0.58505(12) 0.0471(4) Uani d . 1 1
H H14A 0.5057 0.7368 0.5429 0.071 Uiso calc R 1 1
H H14B 0.5668 0.6595 0.5575 0.071 Uiso calc R 1 1
H H14C 0.5365 0.7587 0.6344 0.071 Uiso calc R 1 1
O O5 0.32282(3) 0.08404(11) 0.61609(5) 0.0250(2) Uani d . 1 1
O O4 0.33743(4) 0.44688(12) 0.53199(6) 0.0350(2) Uani d . 1 1
O O3 0.30236(4) 0.56102(11) 0.65372(6) 0.0275(2) Uani d . 1 1
O O1 0.50578(4) 0.52885(12) 0.61514(6) 0.0344(2) Uani d . 1 1
O O2 0.42898(4) 0.67223(12) 0.65173(8) 0.0458(3) Uani d . 1 1

loop_
_atom_site_aniso_label
_atom_site_aniso_U_11
_atom_site_aniso_U_22
_atom_site_aniso_U_33
_atom_site_aniso_U_12
_atom_site_aniso_U_13
_atom_site_aniso_U_23
C3 0.0184(5) 0.0274(6) 0.0207(6) 0.0024(5) 0.0014(4) 0.0011(4)
C6 0.0257(6) 0.0226(6) 0.0195(5) 0.0039(5) 0.0025(4) -0.0009(4)
C7 0.0216(6) 0.0256(6) 0.0204(5) 0.0029(5) 0.0020(4) 0.0028(4)
C2 0.0227(6) 0.0220(6) 0.0201(6) 0.0017(4) 0.0005(4) -0.0021(4)
C17 0.0227(6) 0.0329(7) 0.0389(7) -0.0019(5) -0.0017(5) -0.0055(6)
C4 0.0191(5) 0.0239(6) 0.0221(6) 0.0024(4) 0.0020(4) 0.0025(4)
C12 0.0254(6) 0.0253(6) 0.0346(7) 0.0020(5) 0.0043(5) 0.0061(5)
C16 0.0276(7) 0.0304(7) 0.0496(8) 0.0063(5) -0.0019(6) 0.0148(6)
C8 0.0209(6) 0.0232(6) 0.0215(6) -0.0009(5) 0.0006(4) 0.0014(4)
C15 0.0219(6) 0.0222(6) 0.0237(6) -0.0012(5) 0.0007(4) 0.0036(4)
C13 0.0255(6) 0.0247(6) 0.0289(6) -0.0027(5) -0.0010(5) 0.0025(5)
C11 0.0270(6) 0.0380(7) 0.0366(7) 0.0060(6) 0.0071(5) 0.0190(6)
C1 0.0205(5) 0.0196(5) 0.0194(5) 0.0001(4) 0.0011(4) 0.0000(4)
C9 0.0223(6) 0.0419(7) 0.0205(6) 0.0028(5) 0.0005(4) 0.0001(5)
C5 0.0219(6) 0.0191(5) 0.0201(6) -0.0001(4) 0.0001(4) -0.0005(4)
C10 0.0252(6) 0.0540(9) 0.0226(6) 0.0073(6) 0.0027(5) 0.0121(6)
C14 0.0404(8) 0.0356(8) 0.0654(10) -0.0129(7) 0.0139(7) 0.0118(7)
O5 0.0227(4) 0.0273(4) 0.0251(4) -0.0022(3) -0.0014(3) -0.0064(3)
O4 0.0426(6) 0.0401(6) 0.0223(5) 0.0058(4) -0.0014(4) 0.0062(4)
O3 0.0257(4) 0.0261(4) 0.0309(5) 0.0075(3) 0.0013(4) 0.0053(3)
O1 0.0273(5) 0.0291(5) 0.0468(6) -0.0052(4) 0.0079(4) 0.0083(4)
O2 0.0387(6) 0.0227(5) 0.0760(8) 0.0002(4) 0.0146(5) 0.0079(5)

loop_
_atom_type_symbol
_atom_type_description
_atom_type_scat_dispersion_real
_atom_type_scat_dispersion_imag
_atom_type_scat_source
C C 0.0033 0.0016 'International Tables Vol C Tables 4.2.6.8 and 6.1.1.4'
H H 0.0000 0.0000 'International Tables Vol C Tables 4.2.6.8 and 6.1.1.4'
O O 0.0106 0.0060 'International Tables Vol C Tables 4.2.6.8 and 6.1.1.4'

loop_
_exptl_crystal_face_index_h
_exptl_crystal_face_index_k
_exptl_crystal_face_index_l
_exptl_crystal_face_perp_dist
-1.00 0.00 0.00 0.1350
0.00 0.00 -1.00 0.0880
1.00 1.00 1.00 0.1620
-1.00 -1.00 -1.00 0.1370
-1.00 -1.00 0.00 0.1280
1.00 1.00 -1.00 0.1460
1.00 0.00 0.00 0.1630
-1.00 1.00 -1.00 0.1160
1.00 -1.00 1.00 0.1360
1.00 -1.00 -1.00 0.1410
0.00 1.00 1.00 0.1930
0.00 -1.00 -1.00 0.1390
0.00 -1.00 0.00 0.1690
0.00 1.00 0.00 0.1210
0.00 -1.00 1.00 0.1380
0.00 1.00 -1.00 0.0570
0.00 1.00 2.00 0.1860
-1.00 2.00 2.00 0.1790

loop_
_geom_angle_atom_site_label_1
_geom_angle_atom_site_label_2
_geom_angle_atom_site_label_3
_geom_angle
C9 C3 C4 120.49(11)
C9 C3 C2 129.03(11)
C4 C3 C2 110.48(10)
C7 C6 C5 111.19(10)
C7 C6 H6 124.4
C5 C6 H6 124.4
C6 C7 C8 111.48(10)
C6 C7 H7 124.3
C8 C7 H7 124.3
C3 C2 C1 107.47(10)
C3 C2 C8 119.23(9)
C1 C2 C8 58.56(7)
C3 C2 H2 118.6
C1 C2 H2 118.6
C8 C2 H2 118.6
O5 C17 H17A 109.5
O5 C17 H17B 109.5
H17A C17 H17B 109.5
O5 C17 H17C 109.5
H17A C17 H17C 109.5
H17B C17 H17C 109.5
C12 C4 C3 121.20(11)
C12 C4 C5 128.50(11)
C3 C4 C5 109.67(10)
C11 C12 C4 117.92(12)
C11 C12 H12 121.0
C4 C12 H12 121.0
O3 C16 H16A 109.5
O3 C16 H16B 109.5
H16A C16 H16B 109.5
O3 C16 H16C 109.5
H16A C16 H16C 109.5
H16B C16 H16C 109.5
C7 C8 C13 123.16(10)
C7 C8 C1 107.10(9)
C13 C8 C1 117.74(10)
C7 C8 C2 120.91(9)
C13 C8 C2 112.49(10)
C1 C8 C2 56.75(7)
O4 C15 O3 124.71(11)
O4 C15 C1 123.62(11)
O3 C15 C1 111.66(9)
O2 C13 O1 123.86(11)
O2 C13 C8 124.31(11)
O1 C13 C8 111.83(10)
C10 C11 C12 120.81(12)
C10 C11 H11 119.6
C12 C11 H11 119.6
C2 C1 C15 126.43(10)
C2 C1 C8 64.69(8)
C15 C1 C8 119.80(9)
C2 C1 C5 105.57(9)
C15 C1 C5 121.98(10)
C8 C1 C5 103.41(9)
C10 C9 C3 118.28(12)
C10 C9 H9 120.9
C3 C9 H9 120.9
O5 C5 C6 112.94(9)
O5 C5 C4 117.42(9)
C6 C5 C4 101.49(9)
O5 C5 C1 116.86(9)
C6 C5 C1 103.35(9)
C4 C5 C1 102.69(9)
C9 C10 C11 121.25(12)
C9 C10 H10 119.4
C11 C10 H10 119.4
O1 C14 H14A 109.5
O1 C14 H14B 109.5
H14A C14 H14B 109.5
O1 C14 H14C 109.5
H14A C14 H14C 109.5
H14B C14 H14C 109.5
C5 O5 C17 114.42(9)
C15 O3 C16 115.20(10)
C13 O1 C14 115.38(11)

loop_
_geom_bond_atom_site_label_1
_geom_bond_atom_site_label_2
_geom_bond_distance
C3 C9 1.3902(17)
C3 C4 1.3948(17)
C3 C2 1.4776(16)
C6 C7 1.3262(17)
C6 C5 1.5179(15)
C6 H6 0.9500
C7 C8 1.4778(16)
C7 H7 0.9500
C2 C1 1.4857(16)
C2 C8 1.6060(16)
C2 H2 1.0000
C17 O5 1.4304(15)
C17 H17A 0.9800
C17 H17B 0.9800
C17 H17C 0.9800
C4 C12 1.3910(17)
C4 C5 1.5260(15)
C12 C11 1.3908(19)
C12 H12 0.9500
C16 O3 1.4432(15)
C16 H16A 0.9800
C16 H16B 0.9800
C16 H16C 0.9800
C8 C13 1.4874(16)
C8 C1 1.5157(16)
C15 O4 1.2028(15)
C15 O3 1.3356(14)
C15 C1 1.4906(16)
C13 O2 1.2014(16)
C13 O1 1.3323(15)
C11 C10 1.389(2)
C11 H11 0.9500
C1 C5 1.5699(16)
C9 C10 1.3856(19)
C9 H9 0.9500
C5 O5 1.4035(14)
C10 H10 0.9500
C14 O1 1.4495(16)
C14 H14A 0.9800
C14 H14B 0.9800
C14 H14C 0.9800

loop_
_geom_hbond_atom_site_label_D
_geom_hbond_atom_site_label_H
_geom_hbond_atom_site_label_A
_geom_hbond_site_symmetry_A
_geom_hbond_distance_DH
_geom_hbond_distance_HA
_geom_hbond_distance_DA
_geom_hbond_angle_DHA
C6 H6 O2 1_545 0.95 2.53 3.3895(16) 151
C10 H10 O5 6_556 0.95 2.54 3.2425(15) 131
C7 H7 C9 2_656 0.95 2.86 3.773(2) 162

loop_
_geom_torsion_atom_site_label_1
_geom_torsion_atom_site_label_2
_geom_torsion_atom_site_label_3
_geom_torsion_atom_site_label_4
_geom_torsion
C5 C6 C7 C8 -6.71(14)
C9 C3 C2 C1 -173.72(11)
C4 C3 C2 C1 5.71(13)
C9 C3 C2 C8 123.07(13)
C4 C3 C2 C8 -57.51(14)
C9 C3 C4 C12 -0.96(18)
C2 C3 C4 C12 179.56(10)
C9 C3 C4 C5 -172.58(10)
C2 C3 C4 C5 7.94(13)
C3 C4 C12 C11 2.51(18)
C5 C4 C12 C11 172.41(11)
C6 C7 C8 C13 -147.41(11)
C6 C7 C8 C1 -5.91(13)
C6 C7 C8 C2 55.12(14)
C3 C2 C8 C7 2.50(16)
C1 C2 C8 C7 -91.00(12)
C3 C2 C8 C13 -157.18(11)
C1 C2 C8 C13 109.32(11)
C3 C2 C8 C1 93.50(11)
C7 C8 C13 O2 169.30(13)
C1 C8 C13 O2 31.53(18)
C2 C8 C13 O2 -31.55(17)
C7 C8 C13 O1 -10.10(16)
C1 C8 C13 O1 -147.87(11)
C2 C8 C13 O1 149.05(10)
C4 C12 C11 C10 -2.25(19)
C3 C2 C1 C15 136.43(11)
C8 C2 C1 C15 -109.52(12)
C3 C2 C1 C8 -114.05(10)
C3 C2 C1 C5 -16.31(12)
C8 C2 C1 C5 97.74(9)
O4 C15 C1 C2 150.54(12)
O3 C15 C1 C2 -30.10(15)
O4 C15 C1 C8 71.47(16)
O3 C15 C1 C8 -109.17(11)
O4 C15 C1 C5 -60.80(16)
O3 C15 C1 C5 118.56(11)
C7 C8 C1 C2 116.16(10)
C13 C8 C1 C2 -99.91(11)
C7 C8 C1 C15 -124.75(11)
C13 C8 C1 C15 19.19(15)
C2 C8 C1 C15 119.09(12)
C7 C8 C1 C5 15.07(11)
C13 C8 C1 C5 159.00(10)
C2 C8 C1 C5 -101.09(9)
C4 C3 C9 C10 -0.89(17)
C2 C3 C9 C10 178.49(11)
C7 C6 C5 O5 143.12(10)
C7 C6 C5 C4 -90.27(11)
C7 C6 C5 C1 15.91(12)
C12 C4 C5 O5 42.13(16)
C3 C4 C5 O5 -147.04(10)
C12 C4 C5 C6 -81.48(14)
C3 C4 C5 C6 89.36(11)
C12 C4 C5 C1 171.82(11)
C3 C4 C5 C1 -17.34(12)
C2 C1 C5 O5 150.13(9)
C15 C1 C5 O5 -4.12(15)
C8 C1 C5 O5 -142.81(9)
C2 C1 C5 C6 -85.17(10)
C15 C1 C5 C6 120.58(11)
C8 C1 C5 C6 -18.11(11)
C2 C1 C5 C4 20.10(11)
C15 C1 C5 C4 -134.15(10)
C8 C1 C5 C4 87.16(10)
C3 C9 C10 C11 1.14(18)
C12 C11 C10 C9 0.5(2)
C6 C5 O5 C17 172.52(10)
C4 C5 O5 C17 54.92(14)
C1 C5 O5 C17 -67.78(13)
O4 C15 O3 C16 -4.97(17)
C1 C15 O3 C16 175.68(10)
O2 C13 O1 C14 0.5(2)
C8 C13 O1 C14 179.94(12)
